data_7103395
loop_
_publ_author_name
'Pigge, F Christopher'
'Vangala, Venu R'
'Kapadia, Pradeep P'
'Swenson, Dale C'
'Rath, Nigam P'

_publ_section_title
;
 Hexagonal crystalline inclusion complexes of 4-iodophenoxy trimesoate.
;
_journal_issue 39
_journal_name_full 'Chemical communications (Cambridge, England)'
_journal_page_first 4726
_journal_page_last 4728
_journal_paper_doi 10.1039/b809592b
_journal_year 2008
_chemical_formula_moiety '(C27 H15 O6 I3), 3(C5 H5 N1)'
_chemical_formula_sum 'C42 H30 I3 N3 O6'
_chemical_formula_weight 1053.39
_chemical_name_common
;Benzene-1,3,5-tricarboxylic acid tris(4-iodophenyl) ester
pyridine solvate
;
_chemical_name_systematic
;
Benzene-1,3,5-tricarboxylic acid tris(4-iodophenyl) ester pyridine solvate
;
_space_group_IT_number 176
_symmetry_cell_setting hexagonal
_symmetry_space_group_name_Hall '-P 6c'
_symmetry_space_group_name_H-M 'P 63/m'
_atom_sites_solution_hydrogens geom
_atom_sites_solution_primary direct
_atom_sites_solution_secondary difmap
_audit_creation_method SHELXL-97
_cell_angle_alpha 90.00
_cell_angle_beta 90.00
_cell_angle_gamma 120.00
_cell_formula_units_Z 2
_cell_length_a 16.5590(18)
_cell_length_b 16.5590(18)
_cell_length_c 8.4752(9)
_cell_measurement_reflns_used 8342
_cell_measurement_temperature 190(2)
_cell_measurement_theta_max 27.5
_cell_measurement_theta_min 1
_cell_volume 2012.6(4)
_computing_cell_refinement 'HKL Scalepack (Otwinowski & Minor, 1997)'
_computing_data_collection 'Collect (Nonius BV, 1997-2000)'
_computing_data_reduction 'HKL Denzo, Scalepack (Otwinowski & Minor, 1997)'
_computing_molecular_graphics 'SHELXTL v6.1 (Sheldrick, 1997)'
_computing_publication_material 'SHELXTL v6.1 (Sheldrick, 1997)'
_computing_structure_refinement 'SHELXTL v6.1 (Sheldrick, 1997)'
_computing_structure_solution 'SHELXTL v6.1 (Sheldrick, 1997)'
_diffrn_ambient_temperature 190(2)
_diffrn_detector_area_resol_mean 9
_diffrn_measured_fraction_theta_full 0.996
_diffrn_measured_fraction_theta_max 0.996
_diffrn_measurement_device_type 'Nonius KappaCCD'
_diffrn_measurement_method 'CCD phi and omega scans'
_diffrn_radiation_monochromator graphite
_diffrn_radiation_source 'fine-focus sealed tube'
_diffrn_radiation_type MoK\a
_diffrn_radiation_wavelength 0.71073
_diffrn_reflns_av_R_equivalents 0.0289
_diffrn_reflns_av_sigmaI/netI 0.0142
_diffrn_reflns_limit_h_max 21
_diffrn_reflns_limit_h_min -21
_diffrn_reflns_limit_k_max 21
_diffrn_reflns_limit_k_min -21
_diffrn_reflns_limit_l_max 8
_diffrn_reflns_limit_l_min -10
_diffrn_reflns_number 29038
_diffrn_reflns_theta_full 27.49
_diffrn_reflns_theta_max 27.49
_diffrn_reflns_theta_min 2.79
_diffrn_standards_number 0
_exptl_absorpt_coefficient_mu 2.380
_exptl_absorpt_correction_T_max 0.6740
_exptl_absorpt_correction_T_min 0.5555
_exptl_absorpt_correction_type multi-scan
_exptl_absorpt_process_details 'HKL Scalepack (Otwinowski & Minor, 1997)'
_exptl_crystal_colour colorless
_exptl_crystal_density_diffrn 1.738
_exptl_crystal_density_method 'not measured'
_exptl_crystal_description prism
_exptl_crystal_F_000 1020
_exptl_crystal_size_max 0.28
_exptl_crystal_size_mid 0.26
_exptl_crystal_size_min 0.18
_refine_diff_density_max 0.736
_refine_diff_density_min -0.971
_refine_diff_density_rms 0.109
_refine_ls_extinction_method none
_refine_ls_goodness_of_fit_ref 1.061
_refine_ls_hydrogen_treatment constr
_refine_ls_matrix_type full
_refine_ls_number_parameters 83
_refine_ls_number_reflns 1640
_refine_ls_number_restraints 1
_refine_ls_restrained_S_all 1.061
_refine_ls_R_factor_all 0.0563
_refine_ls_R_factor_gt 0.0470
_refine_ls_shift/su_max 0.001
_refine_ls_shift/su_mean 0.000
_refine_ls_structure_factor_coef Fsqd
_refine_ls_weighting_details 'calc w=1/[\s^2^(Fo^2^)+(0.0774P)^2^+3.1161P] where P=(Fo^2^+2Fc^2^)/3'
_refine_ls_weighting_scheme calc
_refine_ls_wR_factor_gt 0.1313
_refine_ls_wR_factor_ref 0.1383
_reflns_number_gt 1367
_reflns_number_total 1640
_reflns_threshold_expression >2sigma(I)
_cod_data_source_file b809592b.txt
_cod_data_source_block kap71
_cod_depositor_comments
;
The following automatic conversions were performed:
'_symmetry_cell_setting' value 'Hexagonal' changed to 'hexagonal'
according to '/home/saulius/struct/CIF-dictionaries/cif_core.dic'
dictionary named 'cif_core.dic' version 2.4.1 from 2010-06-29.

Automatic conversion script
Id: cif_fix_enum 1527 2010-12-29 10:47:43Z saulius 
;
_cod_original_sg_symbol_H-M P63/m
_cod_database_code 7103395

loop_
_symmetry_equiv_pos_as_xyz
'x, y, z'
'-y, x-y, z'
'-x+y, -x, z'
'-x, -y, z+1/2'
'y, -x+y, z+1/2'
'x-y, x, z+1/2'
'-x, -y, -z'
'y, -x+y, -z'
'x-y, x, -z'
'x, y, -z-1/2'
'-y, x-y, -z-1/2'
'-x+y, -x, -z-1/2'

loop_
_atom_site_label
_atom_site_type_symbol
_atom_site_fract_x
_atom_site_fract_y
_atom_site_fract_z
_atom_site_U_iso_or_equiv
_atom_site_adp_type
_atom_site_occupancy
_atom_site_symmetry_multiplicity
_atom_site_calc_flag
_atom_site_refinement_flags
_atom_site_disorder_assembly
_atom_site_disorder_group
I1 I 0.49862(3) 1.32244(3) 0.2500 0.0677(2) Uani 1 2 d S . .
C1 C 0.4503(4) 1.1785(3) 0.2500 0.0430(12) Uani 1 2 d S . .
C2 C 0.4364(3) 1.1327(3) 0.3914(6) 0.0594(11) Uani 1 1 d . . .
H2 H 0.4463 1.1650 0.4885 0.071 Uiso 1 1 calc R . .
C3 C 0.4077(4) 1.0385(3) 0.3893(6) 0.0596(11) Uani 1 1 d . . .
H3 H 0.3987 1.0056 0.4856 0.072 Uiso 1 1 calc R . .
C4 C 0.3925(4) 0.9934(3) 0.2500 0.0440(12) Uani 1 2 d S . .
O2 O 0.5028(2) 0.9186(2) 0.2500 0.0474(9) Uani 1 2 d S . .
O1 O 0.3573(3) 0.8963(3) 0.2500 0.0515(10) Uani 1 2 d S . .
C5 C 0.4201(3) 0.8670(3) 0.2500 0.0376(10) Uani 1 2 d S . .
C6 C 0.3736(3) 0.7633(3) 0.2500 0.0349(10) Uani 1 2 d S . .
C7 C 0.4304(3) 0.7231(3) 0.2500 0.0361(10) Uani 1 2 d S . .
H7 H 0.4964 0.7615 0.2500 0.043 Uiso 1 2 calc SR . .
C11 C 0.1659(12) 1.2867(10) 1.2179(19) 0.124(8) Uiso 0.35 1 d PG A -1
H11 H 0.1702 1.3245 1.1303 0.149 Uiso 0.35 1 calc PR A -1
C12 C 0.2331(9) 1.2610(10) 1.240(2) 0.124 Uiso 0.35 1 d PG A -1
H12 H 0.2834 1.2811 1.1679 0.149 Uiso 0.35 1 calc PR A -1
N13 N 0.2268(9) 1.2057(11) 1.368(2) 0.124 Uiso 0.35 1 d PGD A -1
C14 C 0.1532(11) 1.1762(10) 1.4742(17) 0.124 Uiso 0.35 1 d PG A -1
H14 H 0.1489 1.1384 1.5618 0.149 Uiso 0.35 1 calc PR A -1
C15 C 0.0860(10) 1.2019(11) 1.452(2) 0.124 Uiso 0.35 1 d PG A -1
H15 H 0.0357 1.1818 1.5242 0.149 Uiso 0.35 1 calc PR A -1
C16 C 0.0923(11) 1.2572(12) 1.324(2) 0.124 Uiso 0.35 1 d PG A -1
H16 H 0.0464 1.2748 1.3084 0.149 Uiso 0.35 1 calc PR A -1
C31 C 0.126(2) 1.252(2) 1.358(4) 0.117(17) Uiso 0.15 1 d PG B -3
H31 H 0.1215 1.2976 1.4214 0.140 Uiso 0.15 1 calc PR B -3
C32 C 0.0467(17) 1.184(3) 1.282(5) 0.117 Uiso 0.15 1 d PG B -3
H32 H -0.0112 1.1819 1.2931 0.140 Uiso 0.15 1 calc PR B -3
C33 C 0.0526(14) 1.117(2) 1.190(4) 0.117 Uiso 0.15 1 d PG B -3
H33 H -0.0013 1.0703 1.1378 0.140 Uiso 0.15 1 calc PR B -3
C34 C 0.1373(18) 1.120(2) 1.174(5) 0.117 Uiso 0.15 1 d PG B -3
H34 H 0.1413 1.0744 1.1109 0.140 Uiso 0.15 1 calc PR B -3
N35 N 0.2162(12) 1.188(2) 1.250(5) 0.117 Uiso 0.30 2 d SPGD B -3
C36 C 0.2103(19) 1.2548(19) 1.342(5) 0.117 Uiso 0.15 1 d PG B -3
H36 H 0.2642 1.3018 1.3944 0.140 Uiso 0.15 1 calc PR B -3

loop_
_atom_site_aniso_label
_atom_site_aniso_U_11
_atom_site_aniso_U_22
_atom_site_aniso_U_33
_atom_site_aniso_U_23
_atom_site_aniso_U_13
_atom_site_aniso_U_12
I1 0.0743(4) 0.0307(2) 0.0930(4) 0.000 0.000 0.0225(2)
C1 0.034(2) 0.028(2) 0.065(3) 0.000 0.000 0.0147(19)
C2 0.076(3) 0.038(2) 0.060(3) -0.0083(18) -0.012(2) 0.026(2)
C3 0.077(3) 0.040(2) 0.059(3) 0.0024(18) -0.012(2) 0.027(2)
C4 0.036(2) 0.030(2) 0.066(4) 0.000 0.000 0.016(2)
O2 0.0312(17) 0.0321(17) 0.074(3) 0.000 0.000 0.0120(14)
O1 0.0359(18) 0.0297(17) 0.090(3) 0.000 0.000 0.0173(15)
C5 0.036(2) 0.033(2) 0.044(3) 0.000 0.000 0.018(2)
C6 0.032(2) 0.033(2) 0.040(3) 0.000 0.000 0.0165(19)
C7 0.033(2) 0.035(2) 0.042(3) 0.000 0.000 0.0181(19)

loop_
_atom_type_symbol
_atom_type_description
_atom_type_scat_dispersion_real
_atom_type_scat_dispersion_imag
_atom_type_scat_source
C C 0.0033 0.0016 'International Tables Vol C Tables 4.2.6.8 and 6.1.1.4'
H H 0.0000 0.0000 'International Tables Vol C Tables 4.2.6.8 and 6.1.1.4'
O O 0.0106 0.0060 'International Tables Vol C Tables 4.2.6.8 and 6.1.1.4'
I I -0.4742 1.8119 'International Tables Vol C Tables 4.2.6.8 and 6.1.1.4'
N N 0.0061 0.0033 'International Tables Vol C Tables 4.2.6.8 and 6.1.1.4'

loop_
_geom_angle_atom_site_label_1
_geom_angle_atom_site_label_2
_geom_angle_atom_site_label_3
_geom_angle
_geom_angle_site_symmetry_1
_geom_angle_site_symmetry_3
_geom_angle_publ_flag
C2 C1 C2 121.3(5) . 10_556 ?
C2 C1 I1 119.3(2) . . ?
C2 C1 I1 119.3(2) 10_556 . ?
C1 C2 C3 118.6(4) . . ?
C1 C2 H2 120.7 . . ?
C3 C2 H2 120.7 . . ?
C4 C3 C2 119.8(4) . . ?
C4 C3 H3 120.1 . . ?
C2 C3 H3 120.1 . . ?
C3 C4 C3 121.8(5) 10_556 . ?
C3 C4 O1 119.1(3) 10_556 . ?
C3 C4 O1 119.1(3) . . ?
C5 O1 C4 117.1(4) . . ?
O2 C5 O1 123.7(4) . . ?
O2 C5 C6 124.8(5) . . ?
O1 C5 C6 111.6(4) . . ?
C7 C6 C7 120.5(5) 2_665 . ?
C7 C6 C5 121.8(4) 2_665 . ?
C7 C6 C5 117.8(4) . . ?
C6 C7 C6 119.5(5) 3_565 . ?
C6 C7 H7 120.2 3_565 . ?
C6 C7 H7 120.2 . . ?
C12 C11 C16 120.0 . . ?
C12 C11 H11 120.0 . . ?
C16 C11 H11 120.0 . . ?
N13 C12 C11 120.0 . . ?
N13 C12 H12 120.0 . . ?
C11 C12 H12 120.0 . . ?
C12 N13 C14 120.0 . . ?
N13 C14 C15 120.0 . . ?
N13 C14 H14 120.0 . . ?
C15 C14 H14 120.0 . . ?
C16 C15 C14 120.0 . . ?
C16 C15 H15 120.0 . . ?
C14 C15 H15 120.0 . . ?
C15 C16 C11 120.0 . . ?
C15 C16 H16 120.0 . . ?
C11 C16 H16 120.0 . . ?
C32 C31 C36 120.0 . . ?
C32 C31 H31 120.0 . . ?
C36 C31 H31 120.0 . . ?
C31 C32 C33 120.0 . . ?
C31 C32 H32 120.0 . . ?
C33 C32 H32 120.0 . . ?
C34 C33 C32 120.0 . . ?
C34 C33 H33 120.0 . . ?
C32 C33 H33 120.0 . . ?
N35 C34 C33 120.0 . . ?
N35 C34 H34 120.0 . . ?
C33 C34 H34 120.0 . . ?
C36 N35 C34 120.0 . . ?
N35 C36 C31 120.0 . . ?
N35 C36 H36 120.0 . . ?
C31 C36 H36 120.0 . . ?

loop_
_geom_bond_atom_site_label_1
_geom_bond_atom_site_label_2
_geom_bond_distance
_geom_bond_site_symmetry_2
_geom_bond_publ_flag
I1 C1 2.102(5) . ?
C1 C2 1.375(5) . ?
C1 C2 1.375(5) 10_556 ?
C2 C3 1.385(6) . ?
C2 H2 0.9500 . ?
C3 C4 1.352(5) . ?
C3 H3 0.9500 . ?
C4 C3 1.352(5) 10_556 ?
C4 O1 1.410(6) . ?
O2 C5 1.198(6) . ?
O1 C5 1.350(6) . ?
C5 C6 1.489(7) . ?
C6 C7 1.394(7) 2_665 ?
C6 C7 1.397(7) . ?
C7 C6 1.394(7) 3_565 ?
C7 H7 0.9500 . ?
C11 C12 1.3900 . ?
C11 C16 1.3900 . ?
C11 H11 0.9500 . ?
C12 N13 1.3900 . ?
C12 H12 0.9500 . ?
N13 C14 1.3900 . ?
C14 C15 1.3900 . ?
C14 H14 0.9500 . ?
C15 C16 1.3900 . ?
C15 H15 0.9500 . ?
C16 H16 0.9500 . ?
C31 C32 1.3900 . ?
C31 C36 1.3900 . ?
C31 H31 0.9500 . ?
C32 C33 1.3900 . ?
C32 H32 0.9500 . ?
C33 C34 1.3900 . ?
C33 H33 0.9500 . ?
C34 N35 1.3900 . ?
C34 H34 0.9500 . ?
N35 C36 1.3900 . ?
C36 H36 0.9500 . ?

loop_
_geom_torsion_atom_site_label_1
_geom_torsion_atom_site_label_2
_geom_torsion_atom_site_label_3
_geom_torsion_atom_site_label_4
_geom_torsion
_geom_torsion_site_symmetry_1
_geom_torsion_site_symmetry_2
_geom_torsion_site_symmetry_3
_geom_torsion_site_symmetry_4
_geom_torsion_publ_flag
C2 C1 C2 C3 -0.1(9) 10_556 . . . ?
I1 C1 C2 C3 -177.7(4) . . . . ?
C1 C2 C3 C4 -1.1(8) . . . . ?
C2 C3 C4 C3 2.3(10) . . . 10_556 ?
C2 C3 C4 O1 -175.7(4) . . . . ?
C3 C4 O1 C5 91.0(5) 10_556 . . . ?
C3 C4 O1 C5 -91.0(5) . . . . ?
C4 O1 C5 O2 0.0 . . . . ?
C4 O1 C5 C6 180.0 . . . . ?
O2 C5 C6 C7 180.0 . . . 2_665 ?
O1 C5 C6 C7 0.0 . . . 2_665 ?
O2 C5 C6 C7 0.0 . . . . ?
O1 C5 C6 C7 180.0 . . . . ?
C7 C6 C7 C6 0.0 2_665 . . 3_565 ?
C5 C6 C7 C6 180.0 . . . 3_565 ?
C16 C11 C12 N13 0.0 . . . . ?
C11 C12 N13 C14 0.0 . . . . ?
C12 N13 C14 C15 0.0 . . . . ?
N13 C14 C15 C16 0.0 . . . . ?
C14 C15 C16 C11 0.0 . . . . ?
C12 C11 C16 C15 0.0 . . . . ?
C36 C31 C32 C33 0.0 . . . . ?
C31 C32 C33 C34 0.0 . . . . ?
C32 C33 C34 N35 0.0 . . . . ?
C33 C34 N35 C36 0.0 . . . . ?
C34 N35 C36 C31 0.0 . . . . ?
C32 C31 C36 N35 0.0 . . . . ?
